data_2009983
loop_
_publ_author_name
'Berger, B.'
'Bolte, M.'

_publ_section_title
;
 A \g-hydroxyvinylsulfoximine, C~23~H~31~NO~3~S
;
_journal_issue 8
_journal_name_full 'Acta Crystallographica Section C'
_journal_page_first 1281
_journal_page_last 1282
_journal_paper_doi 10.1107/S0108270194000818
_journal_volume 50
_journal_year 1994
_chemical_formula_sum 'C23 H31 N O3 S'
_chemical_formula_weight 401.5
_symmetry_cell_setting orthorhombic
_symmetry_space_group_name_Hall 'P 2ac 2ab'
_symmetry_space_group_name_H-M 'P 21 21 21'
_atom_type_scat_source IntTabIV
_cell_angle_alpha 90.
_cell_angle_beta 90.
_cell_angle_gamma 90.
_cell_formula_units_Z 4
_cell_length_a 9.7070(10)
_cell_length_b 10.1160(10)
_cell_length_c 23.262(2)
_cell_measurement_reflns_used 25
_cell_measurement_temperature 293
_cell_measurement_theta_max 42
_cell_measurement_theta_min 13
_cell_volume 2284.2(4)
_diffrn_measurement_device 'Enraf-Nonius CAD-4'
_diffrn_measurement_method \w
_diffrn_radiation_type CuK\a
_diffrn_radiation_wavelength 1.5418
_diffrn_reflns_av_R_equivalents 0.032
_diffrn_reflns_limit_h_max 11
_diffrn_reflns_limit_h_min -11
_diffrn_reflns_limit_k_max 11
_diffrn_reflns_limit_k_min 0
_diffrn_reflns_limit_l_max 27
_diffrn_reflns_limit_l_min 0
_diffrn_reflns_number 4197
_diffrn_reflns_theta_max 65
_diffrn_standards_decay_% none
_diffrn_standards_interval_time 90
_diffrn_standards_number 3
_exptl_absorpt_coefficient_mu 1.39
_exptl_absorpt_correction_T_max 1.00
_exptl_absorpt_correction_T_min 0.79
_exptl_absorpt_correction_type empirical
_exptl_crystal_colour colourless
_exptl_crystal_density_diffrn 1.168
_exptl_crystal_description 'transparent block'
_exptl_crystal_size_max 0.6
_exptl_crystal_size_mid 0.6
_exptl_crystal_size_min 0.4
_refine_diff_density_max 0.39
_refine_diff_density_min -0.23
_refine_ls_extinction_coef '\c = 0.027(1)'
_refine_ls_extinction_method 'empirical, F^*^ = F[1 + 0.002\cF^2^/sin(2\q)]^-1/4^'
_refine_ls_goodness_of_fit_obs 2.60
_refine_ls_number_parameters 266
_refine_ls_number_reflns 3839
_refine_ls_R_factor_obs 0.034
_refine_ls_shift/esd_max 0.002
_refine_ls_structure_factor_coef F
_refine_ls_weighting_details 'w = 1/[\s^2^(F) + 0.0002F^2^]'
_refine_ls_weighting_scheme calc
_refine_ls_wR_factor_obs 0.047
_reflns_number_observed 3839
_reflns_number_total 3839
_reflns_observed_criterion '[F~o~ > 0.0\s(F~o~)]'
_cod_data_source_file na1066.cif
_cod_data_source_block na1066_structure_1_of_1
_cod_depositor_comments
;
The following automatic conversions were performed:

'_refine_ls_weighting_scheme' value '1/[\s^2^(F) + 0.0002F^2^]' was
changed to 'calc'. New tag '_refine_ls_weighting_details' was
created. The value of the new tag was set to 'w = 1/[\s^2^(F) +
0.0002F^2^]'.

Automatic conversion script
Id: cif_fix_values 3143 2015-03-26 13:38:13Z robertas 
;
_cod_database_code 2009983

loop_
_atom_site_label
_atom_site_fract_x
_atom_site_fract_y
_atom_site_fract_z
_atom_site_U_iso_or_equiv
S(1) .68520(10) .58560(10) .64390(10) .0520(10)
O(1) .6301(2) .69920(10) .67470(10) .0630(10)
N(1) .8383(2) .5659(2) .63850(10) .0610(10)
C(5) .9217(2) .5107(2) .68550(10) .0660(10)
C(51) 1.0457(3) .4389(3) .65920(10) .0850(10)
C(52) .9984(4) .3174(3) .62690(10) .1060(10)
C(53) 1.1329(3) .5294(4) .62170(10) .1140(10)
C(6) .9637(2) .6168(3) .72800(10) .0810(10)
O(61) .8481(2) .6679(2) .75900(10) .0890(10)
C(1) .6058(2) .4420(2) .67080(10) .0590(10)
C(2) .5453(2) .4263(2) .72150(10) .0620(10)
C(3) .5140(2) .5221(2) .76900(10) .0560(10)
C(31) .3582(2) .5423(3) .77260(10) .0760(10)
C(4) .5753(2) .4691(2) .82530(10) .0610(10)
O(41) .7195(2) .4485(2) .82000(10) .0850(10)
C(41) .5394(2) .5544(2) .87600(10) .0590(10)
C(42) .6076(2) .6726(2) .88640(10) .0700(10)
C(43) .5714(3) .7490(2) .93270(10) .0920(10)
C(44) .4678(4) .7142(3) .96800(10) .1100(10)
C(45) .4007(4) .5953(4) .95870(10) .1200(10)
C(46) .4363(3) .5173(3) .91350(10) .0920(10)
C(11) .6244(2) .5942(2) .57260(10) .540(10)
C(12) .4927(2) .6412(2) .56300(10) .0660(10)
C(13) .4419(2) .6431(2) .50760(10) .0740(10)
C(14) .5194(2) .6012(2) .46150(10) .0640(10)
C(141) .4627(3) .5993(3) .40130(10) .0920(10)
C(15) .6523(2) .5561(2) .47200(10) .0700(10)
C(16) .7048(2) .5518(2) .52690(10) .0640(10)
H(5) .8683 .4483 .7072 .079
H(51) 1.1045 .4111 .6901 .103
H(52A) 1.0736 .2728 .6084 .158
H(52B) .9563 .2591 .6543 .158
H(25C) .9315 .3452 .5987 .158
H(53A) 1.1567 .6066 .6436 .172
H(53B) 1.2153 .4835 .6108 .172
H(53C) 1.0832 .5553 .5879 .172
H(6A) 1.0069 .6879 .7074 .097
H(6B) 1.0280 .5798 .7549 .097
H(61) .783(2) .696(3) .7380(11) .106
H(1) .6064 .3663 .6460 .070
H(2) .5160 .3374 .7292 .074
H(3) .5550 .6068 .7617 .067
H(31A) .3253 .5790 .7371 .115
H(31B) .3373 .6018 .8036 .115
H(31C) .3139 .4589 .7794 .115
H(4) .5339 .3846 .8325 .074
H(41) .748(3) .5199(16) .8046(12) .101
H(42) .6801 .7009 .8612 .085
H(43) .6212 .8291 .9401 .110
H(44) .4408 .7708 .9991 .131
H(45) .3286 .5677 .9843 .144
H(46) .3889 .4351 .9075 .109
H(12) .4372 .6721 .5944 .079
H(13) .3500 .6747 .5010 .088
H(14A) .4301 .5121 .3924 .137
H(14B) .5339 .6237 .3747 .137
H(14C) .3878 .6610 .3985 .137
H(15) .7085 .5276 .4404 .084
H(16) .7965 .5196 .5336 .077

loop_
_geom_angle_atom_site_label_1
_geom_angle_atom_site_label_2
_geom_angle_atom_site_label_3
_geom_angle
_geom_angle_publ_flag
O(1) S(1) N(1) 120.60(10) yes
N(1) S(1) C(1) 110.70(10) yes
N(1) S(1) C(11) 104.90(10) yes
S(1) N(1) C(5) 122.10(10) yes
N(1) C(5) C(6) 111.4(2) yes
C(5) C(51) C(52) 110.2(2) yes
C(52) C(51) C(53) 112.0(2) yes
S(1) C(1) C(2) 127.50(10) yes
C(2) C(3) C(31) 109.0(2) yes
C(31) C(3) C(4) 112.6(2) yes
C(3) C(4) C(41) 112.3(2) yes
C(4) C(41) C(42) 121.4(2) yes
C(42) C(41) C(46) 118.0(2) yes
C(42) C(43) C(44) 121.6(3) yes
C(44) C(45) C(46) 120.4(3) yes
S(1) C(11) C(12) 118.60(10) yes
C(12) C(11) C(16) 120.2(2) yes
C(12) C(13) C(14) 121.9(2) yes
C(13) C(14) C(15) 118.0(2) yes
C(14) C(15) C(16) 121.3(2) yes
O(1) S(1) C(1) 108.40(10) yes
O(1) S(1) C(11) 107.50(10) yes
C(1) S(1) C(11) 103.20(10) yes
N(1) C(5) C(51) 108.4(2) yes
C(51) C(5) C(6) 112.6(2) yes
C(5) C(51) C(53) 112.3(2) yes
C(5) C(6) O(61) 111.9(2) yes
C(1) C(2) C(3) 131.8(2) yes
C(2) C(3) C(4) 108.9(2) yes
C(3) C(4) O(41) 111.1(2) yes
O(41) C(4) C(41) 112.3(2) yes
C(4) C(41) C(46) 120.5(2) yes
C(41) C(42) C(43) 120.0(2) yes
C(43) C(44) C(45) 118.9(3) yes
C(41) C(46) C(45) 121.0(3) yes
S(1) C(11) C(16) 121.20(10) yes
C(11) C(12) C(13) 119.1(2) yes
C(13) C(14) C(141) 121.9(2) yes
C(141) C(14) C(15) 120.0(2) yes
C(11) C(16) C(15) 119.5(2) yes

loop_
_geom_bond_atom_site_label_1
_geom_bond_atom_site_label_2
_geom_bond_distance
_geom_bond_publ_flag
S(1) O(1) 1.4560(10) yes
S(1) C(1) 1.759(2) yes
N(1) C(5) 1.471(2) yes
C(5) C(6) 1.515(3) yes
C(51) C(53) 1.521(4) yes
C(1) C(2) 1.326(3) yes
C(3) C(31) 1.529(3) yes
C(4) O(41) 1.420(3) yes
C(41) C(42) 1.388(3) yes
C(42) C(43) 1.372(3) yes
C(44) C(45) 1.385(5) yes
C(11) C(12) 1.383(3) yes
C(12) C(13) 1.380(3) yes
C(14) C(141) 1.503(3) yes
C(15) C(16) 1.376(3) yes
S(1) N(1) 1.5040(10) yes
S(1) C(11) 1.763(2) yes
C(5) C(51) 1.533(3) yes
C(51) C(52) 1.512(4) yes
C(6) O(61) 1.430(3) yes
C(2) C(3) 1.501(2) yes
C(3) C(4) 1.533(3) yes
C(4) C(41) 1.503(3) yes
C(41) C(46) 1.379(3) yes
C(43) C(44) 1.345(5) yes
C(45) C(46) 1.359(4) yes
C(11) C(16) 1.386(2) yes
C(13) C(14) 1.377(3) yes
C(14) C(15) 1.390(3) yes
